data_7711322
loop_
_publ_author_name
'Xiao, Yuyuan'
'Liu, Ziyu'
'Liang, Jiefeng'
'Yang, Kexin'
'Huang, Wenliang'

_publ_section_title
;
 Trivalent Rare-Earth Metal Cyclic (Alkyl)(Amino)Carbene Complexes
;
_journal_name_full 'Dalton Transactions'
_journal_paper_doi 10.1039/D2DT02759C
_journal_year 2022
_chemical_formula_moiety 'C32 H64 N Si3 Y'
_chemical_formula_sum 'C32 H64 N Si3 Y'
_chemical_formula_weight 636.02
_space_group_crystal_system monoclinic
_space_group_IT_number 14
_space_group_name_Hall '-P 2ybc'
_space_group_name_H-M_alt 'P 1 21/c 1'
_atom_sites_solution_hydrogens geom
_atom_sites_solution_primary dual
_audit_creation_date 2022-06-30
_audit_creation_method
;
Olex2 1.5
(compiled 2022.04.07 svn.rca3783a0 for OlexSys, GUI svn.r6498)
;
_audit_update_record
;
2022-07-01 deposited with the CCDC.	2022-09-23 downloaded from the CCDC.
;
_cell_angle_alpha 90
_cell_angle_beta 94.936(3)
_cell_angle_gamma 90
_cell_formula_units_Z 4
_cell_length_a 10.0739(3)
_cell_length_b 19.8627(9)
_cell_length_c 19.5832(7)
_cell_measurement_reflns_used 5048
_cell_measurement_temperature 180.00(10)
_cell_measurement_theta_max 28.8350
_cell_measurement_theta_min 2.1630
_cell_volume 3904.0(3)
_computing_molecular_graphics 'Olex2 1.5 (Dolomanov et al., 2009)'
_computing_publication_material 'Olex2 1.5 (Dolomanov et al., 2009)'
_computing_structure_refinement 'SHELXL-2014/7 (Sheldrick, 2014)'
_diffrn_ambient_environment N~2~
_diffrn_ambient_temperature 180.00(10)
_diffrn_detector 'CCD plate'
_diffrn_measured_fraction_theta_full 0.999
_diffrn_measured_fraction_theta_max 0.998
_diffrn_measurement_device 'four-circle diffractometer'
_diffrn_measurement_device_type 'XtaLAB AFC12 (RINC): Kappa single'
_diffrn_measurement_method '\w scans'
_diffrn_radiation_monochromator graphite
_diffrn_radiation_probe x-ray
_diffrn_radiation_type 'Mo K\a'
_diffrn_radiation_wavelength 0.71073
_diffrn_reflns_av_R_equivalents 0.0793
_diffrn_reflns_av_unetI/netI 0.1304
_diffrn_reflns_Laue_measured_fraction_full 0.999
_diffrn_reflns_Laue_measured_fraction_max 0.998
_diffrn_reflns_limit_h_max 13
_diffrn_reflns_limit_h_min -10
_diffrn_reflns_limit_k_max 20
_diffrn_reflns_limit_k_min -25
_diffrn_reflns_limit_l_max 25
_diffrn_reflns_limit_l_min -25
_diffrn_reflns_number 28254
_diffrn_reflns_point_group_measured_fraction_full 0.999
_diffrn_reflns_point_group_measured_fraction_max 0.998
_diffrn_reflns_theta_full 25.242
_diffrn_reflns_theta_max 27.483
_diffrn_reflns_theta_min 2.274
_diffrn_source 'fine-focus sealed X-ray tube'
_diffrn_source_type 'Enhance (Mo) X-ray Source'
_exptl_absorpt_coefficient_mu 1.604
_exptl_absorpt_correction_T_max 1.00000
_exptl_absorpt_correction_T_min 0.68214
_exptl_absorpt_correction_type multi-scan
_exptl_absorpt_process_details
;
CrysAlisPro 1.171.39.29a (Rigaku Oxford Diffraction, 2015)
Empirical absorption correction using spherical harmonics,
 implemented in SCALE3 ABSPACK scaling algorithm.
;
_exptl_crystal_colour colorless
_exptl_crystal_density_diffrn 1.082
_exptl_crystal_description block
_exptl_crystal_F_000 1376
_exptl_crystal_size_max 0.33
_exptl_crystal_size_mid 0.21
_exptl_crystal_size_min 0.17
_refine_diff_density_max 0.758
_refine_diff_density_min -0.574
_refine_diff_density_rms 0.077
_refine_ls_extinction_method none
_refine_ls_goodness_of_fit_ref 1.035
_refine_ls_hydrogen_treatment constr
_refine_ls_matrix_type full
_refine_ls_number_parameters 360
_refine_ls_number_reflns 8932
_refine_ls_number_restraints 16
_refine_ls_restrained_S_all 1.041
_refine_ls_R_factor_all 0.1427
_refine_ls_R_factor_gt 0.0680
_refine_ls_shift/su_max 0.003
_refine_ls_shift/su_mean 0.000
_refine_ls_structure_factor_coef Fsqd
_refine_ls_weighting_details 'w=1/[\s^2^(Fo^2^)+(0.0607P)^2^] where P=(Fo^2^+2Fc^2^)/3'
_refine_ls_weighting_scheme calc
_refine_ls_wR_factor_gt 0.1253
_refine_ls_wR_factor_ref 0.1453
_reflns_Friedel_coverage 0.000
_reflns_number_gt 5119
_reflns_number_total 8932
_reflns_threshold_expression 'I > 2\s(I)'
_cod_data_source_file d2dt02759c2.cif
_cod_data_source_block 3_CCDC2
_cod_database_code 7711322
_shelx_shelxl_version_number 2014/7
_shelx_space_group_comment
;
The symmetry employed for this shelxl refinement is uniquely defined
by the following loop, which should always be used as a source of
symmetry information in preference to the above space-group names.
They are only intended as comments.
;
_olex2_refinement_description
;
1. Restrained distances
 Si3-C31A = Si3-C31B = Si3-C32A = Si3-C32B
 1.88 with sigma of 0.02
2. Uiso/Uaniso restraints and constraints
Uanis(C31A) \\sim Ueq, Uanis(C32A) \\sim Ueq: with sigma of 0.02 and sigma for
terminal atoms of 0.04
Uanis(C31A) = Uanis(C31B)
Uanis(C32A) = Uanis(C32B)
3. Others
 Sof(C31B)=Sof(H31D)=Sof(H31E)=Sof(H31F)=Sof(C32B)=Sof(H32D)=Sof(H32E)=
 Sof(H32F)=1-FVAR(1)
 Sof(C31A)=Sof(H31A)=Sof(H31B)=Sof(H31C)=Sof(C32A)=Sof(H32A)=Sof(H32B)=
 Sof(H32C)=FVAR(1)
4.a Ternary CH refined with riding coordinates:
 C15(H15), C18(H18)
4.b Secondary CH2 refined with riding coordinates:
 C3(H3A,H3B), C21(H21A,H21B), C25(H25A,H25B), C29(H29A,H29B)
4.c Aromatic/amide H refined with riding coordinates:
 C11(H11), C12(H12), C13(H13)
4.d Idealised Me refined as rotating group:
 C5(H5A,H5B,H5C), C6(H6A,H6B,H6C), C7(H7A,H7B,H7C), C8(H8A,H8B,H8C), C16(H16A,
 H16B,H16C), C17(H17A,H17B,H17C), C19(H19A,H19B,H19C), C20(H20A,H20B,H20C),
 C22(H22A,H22B,H22C), C23(H23A,H23B,H23C), C24(H24A,H24B,H24C), C26(H26A,H26B,
 H26C), C27(H27A,H27B,H27C), C28(H28A,H28B,H28C), C30(H30A,H30B,H30C),
 C31A(H31A,H31B,H31C), C31B(H31D,H31E,H31F), C32A(H32A,H32B,H32C), C32B(H32D,
 H32E,H32F)
;
_olex2_submission_special_instructions 'No special instructions were received'

loop_
_space_group_symop_operation_xyz
'x, y, z'
'-x, y+1/2, -z+1/2'
'-x, -y, -z'
'x, -y-1/2, z-1/2'

loop_
_atom_site_label
_atom_site_type_symbol
_atom_site_fract_x
_atom_site_fract_y
_atom_site_fract_z
_atom_site_U_iso_or_equiv
_atom_site_adp_type
_atom_site_occupancy
_atom_site_site_symmetry_order
_atom_site_calc_flag
_atom_site_refinement_flags_posn
_atom_site_refinement_flags_adp
_atom_site_refinement_flags_occupancy
_atom_site_disorder_assembly
_atom_site_disorder_group
Y1 Y 0.28505(3) 0.60525(2) 0.70444(2) 0.03263(13) Uani 1 1 d . . . . .
Si1 Si 0.43324(11) 0.73695(6) 0.82530(6) 0.0407(3) Uani 1 1 d . . . . .
Si2 Si 0.11535(11) 0.71242(6) 0.56357(6) 0.0427(3) Uani 1 1 d . . . . .
Si3 Si 0.60484(11) 0.57000(9) 0.61828(6) 0.0601(4) Uani 1 1 d D . . . .
N1 N 0.1206(3) 0.46988(15) 0.78609(15) 0.0282(7) Uani 1 1 d . . . . .
C1 C 0.1614(3) 0.49589(18) 0.73087(18) 0.0276(9) Uani 1 1 d . . . . .
C2 C 0.1094(4) 0.45277(19) 0.67055(18) 0.0346(9) Uani 1 1 d . . . . .
C3 C 0.0033(4) 0.4082(2) 0.6988(2) 0.0445(11) Uani 1 1 d . . . . .
H3A H 0.0073 0.3630 0.6803 0.053 Uiso 1 1 calc R U . . .
H3B H -0.0848 0.4264 0.6864 0.053 Uiso 1 1 calc R U . . .
C4 C 0.0321(4) 0.40694(19) 0.7769(2) 0.0382(10) Uani 1 1 d . . . . .
C5 C 0.2256(4) 0.4124(2) 0.6461(2) 0.0518(12) Uani 1 1 d . . . . .
H5A H 0.2909 0.4428 0.6306 0.078 Uiso 1 1 calc R U . . .
H5B H 0.1935 0.3835 0.6090 0.078 Uiso 1 1 calc R U . . .
H5C H 0.2654 0.3857 0.6832 0.078 Uiso 1 1 calc R U . . .
C6 C 0.0521(4) 0.4975(2) 0.61182(19) 0.0486(12) Uani 1 1 d . . . . .
H6A H -0.0109 0.5284 0.6285 0.073 Uiso 1 1 calc R U . . .
H6B H 0.0082 0.4700 0.5764 0.073 Uiso 1 1 calc R U . . .
H6C H 0.1229 0.5223 0.5936 0.073 Uiso 1 1 calc R U . . .
C7 C 0.1087(4) 0.3445(2) 0.8014(2) 0.0548(13) Uani 1 1 d . . . . .
H7A H 0.1845 0.3388 0.7754 0.082 Uiso 1 1 calc R U . . .
H7B H 0.0518 0.3058 0.7953 0.082 Uiso 1 1 calc R U . . .
H7C H 0.1384 0.3493 0.8491 0.082 Uiso 1 1 calc R U . . .
C8 C -0.0923(4) 0.4138(2) 0.8147(2) 0.0550(13) Uani 1 1 d . . . . .
H8A H -0.0674 0.4219 0.8625 0.083 Uiso 1 1 calc R U . . .
H8B H -0.1434 0.3730 0.8097 0.083 Uiso 1 1 calc R U . . .
H8C H -0.1447 0.4508 0.7960 0.083 Uiso 1 1 calc R U . . .
C9 C 0.1563(3) 0.49871(18) 0.85409(17) 0.0282(9) Uani 1 1 d . . . . .
C10 C 0.0764(3) 0.54884(19) 0.87900(18) 0.0307(9) Uani 1 1 d . . . . .
C11 C 0.1126(4) 0.5733(2) 0.9445(2) 0.0415(10) Uani 1 1 d . . . . .
H11 H 0.0600 0.6062 0.9627 0.050 Uiso 1 1 calc R U . . .
C12 C 0.2231(4) 0.5505(2) 0.9829(2) 0.0456(11) Uani 1 1 d . . . . .
H12 H 0.2448 0.5676 1.0267 0.055 Uiso 1 1 calc R U . . .
C13 C 0.3023(4) 0.5024(2) 0.95656(19) 0.0406(10) Uani 1 1 d . . . . .
H13 H 0.3778 0.4876 0.9830 0.049 Uiso 1 1 calc R U . . .
C14 C 0.2736(3) 0.47505(18) 0.89193(18) 0.0298(9) Uani 1 1 d . . . . .
C15 C -0.0422(4) 0.5805(2) 0.8384(2) 0.0378(10) Uani 1 1 d . . . . .
H15 H -0.0595 0.5557 0.7953 0.045 Uiso 1 1 calc R U . . .
C16 C -0.0101(4) 0.6535(2) 0.8218(2) 0.0479(11) Uani 1 1 d . . . . .
H16A H -0.0027 0.6795 0.8633 0.072 Uiso 1 1 calc R U . . .
H16B H -0.0802 0.6716 0.7908 0.072 Uiso 1 1 calc R U . . .
H16C H 0.0725 0.6553 0.8009 0.072 Uiso 1 1 calc R U . . .
C17 C -0.1689(4) 0.5785(2) 0.8770(2) 0.0574(13) Uani 1 1 d . . . . .
H17A H -0.1851 0.5331 0.8911 0.086 Uiso 1 1 calc R U . . .
H17B H -0.2434 0.5941 0.8474 0.086 Uiso 1 1 calc R U . . .
H17C H -0.1572 0.6070 0.9167 0.086 Uiso 1 1 calc R U . . .
C18 C 0.3720(3) 0.4269(2) 0.86469(19) 0.0358(10) Uani 1 1 d . . . . .
H18 H 0.3304 0.4076 0.8220 0.043 Uiso 1 1 calc R U . . .
C19 C 0.4985(4) 0.4640(2) 0.8476(2) 0.0479(11) Uani 1 1 d . . . . .
H19A H 0.4760 0.4968 0.8124 0.072 Uiso 1 1 calc R U . . .
H19B H 0.5607 0.4322 0.8316 0.072 Uiso 1 1 calc R U . . .
H19C H 0.5379 0.4862 0.8879 0.072 Uiso 1 1 calc R U . . .
C20 C 0.4074(4) 0.3684(2) 0.9145(2) 0.0507(12) Uani 1 1 d . . . . .
H20A H 0.4633 0.3847 0.9531 0.076 Uiso 1 1 calc R U . . .
H20B H 0.4539 0.3342 0.8914 0.076 Uiso 1 1 calc R U . . .
H20C H 0.3272 0.3499 0.9299 0.076 Uiso 1 1 calc R U . . .
C21 C 0.4037(4) 0.64838(19) 0.8043(2) 0.0411(10) Uani 1 1 d . . . . .
H21A H 0.3604 0.6297 0.8425 0.049 Uiso 1 1 calc R U . . .
H21B H 0.4912 0.6277 0.8061 0.049 Uiso 1 1 calc R U . . .
C22 C 0.5545(5) 0.7527(2) 0.9013(2) 0.0738(16) Uani 1 1 d . . . . .
H22A H 0.5265 0.7290 0.9403 0.111 Uiso 1 1 calc R U . . .
H22B H 0.5583 0.8001 0.9110 0.111 Uiso 1 1 calc R U . . .
H22C H 0.6412 0.7372 0.8917 0.111 Uiso 1 1 calc R U . . .
C23 C 0.2740(4) 0.7783(2) 0.8423(3) 0.0716(15) Uani 1 1 d . . . . .
H23A H 0.2143 0.7776 0.8014 0.107 Uiso 1 1 calc R U . . .
H23B H 0.2910 0.8240 0.8562 0.107 Uiso 1 1 calc R U . . .
H23C H 0.2344 0.7545 0.8781 0.107 Uiso 1 1 calc R U . . .
C24 C 0.4954(6) 0.7821(3) 0.7506(2) 0.0869(18) Uani 1 1 d . . . . .
H24A H 0.5801 0.7639 0.7412 0.130 Uiso 1 1 calc R U . . .
H24B H 0.5050 0.8292 0.7611 0.130 Uiso 1 1 calc R U . . .
H24C H 0.4329 0.7765 0.7112 0.130 Uiso 1 1 calc R U . . .
C25 C 0.1255(4) 0.6824(2) 0.65292(18) 0.0392(10) Uani 1 1 d . . . . .
H25A H 0.0390 0.6631 0.6592 0.047 Uiso 1 1 calc R U . . .
H25B H 0.1329 0.7226 0.6812 0.047 Uiso 1 1 calc R U . . .
C26 C 0.2574(4) 0.7695(2) 0.5516(2) 0.0568(12) Uani 1 1 d . . . . .
H26A H 0.2589 0.8052 0.5846 0.085 Uiso 1 1 calc R U . . .
H26B H 0.2476 0.7881 0.5062 0.085 Uiso 1 1 calc R U . . .
H26C H 0.3393 0.7446 0.5577 0.085 Uiso 1 1 calc R U . . .
C27 C -0.0397(4) 0.7621(3) 0.5347(2) 0.0778(17) Uani 1 1 d . . . . .
H27A H -0.1169 0.7387 0.5480 0.117 Uiso 1 1 calc R U . . .
H27B H -0.0461 0.7669 0.4857 0.117 Uiso 1 1 calc R U . . .
H27C H -0.0349 0.8058 0.5556 0.117 Uiso 1 1 calc R U . . .
C28 C 0.1128(5) 0.6426(2) 0.5014(2) 0.0671(15) Uani 1 1 d . . . . .
H28A H 0.1961 0.6189 0.5068 0.101 Uiso 1 1 calc R U . . .
H28B H 0.0995 0.6603 0.4557 0.101 Uiso 1 1 calc R U . . .
H28C H 0.0415 0.6123 0.5093 0.101 Uiso 1 1 calc R U . . .
C29 C 0.4305(4) 0.5867(3) 0.6185(2) 0.0643(15) Uani 1 1 d . . . . .
H29A H 0.3893 0.5496 0.5922 0.077 Uiso 1 1 calc R U . . .
H29B H 0.4171 0.6259 0.5891 0.077 Uiso 1 1 calc R U . . .
C30 C 0.6781(5) 0.5654(4) 0.5364(2) 0.097(2) Uani 1 1 d . . . . .
H30A H 0.6324 0.5318 0.5080 0.146 Uiso 1 1 calc R U . . .
H30B H 0.7706 0.5537 0.5442 0.146 Uiso 1 1 calc R U . . .
H30C H 0.6697 0.6083 0.5139 0.146 Uiso 1 1 calc R U . . .
C31A C 0.7169(7) 0.6041(6) 0.6846(4) 0.095(4) Uani 0.679(6) 1 d D U P A 1
H31A H 0.7151 0.6523 0.6820 0.143 Uiso 0.679(6) 1 calc R U P A 1
H31B H 0.8054 0.5883 0.6793 0.143 Uiso 0.679(6) 1 calc R U P A 1
H31C H 0.6905 0.5900 0.7283 0.143 Uiso 0.679(6) 1 calc R U P A 1
C31B C 0.6808(17) 0.6571(9) 0.6520(10) 0.095(4) Uani 0.321(6) 1 d D . P A 2
H31D H 0.6412 0.6931 0.6246 0.143 Uiso 0.321(6) 1 calc R U P A 2
H31E H 0.7754 0.6570 0.6489 0.143 Uiso 0.321(6) 1 calc R U P A 2
H31F H 0.6627 0.6634 0.6989 0.143 Uiso 0.321(6) 1 calc R U P A 2
C32A C 0.6143(9) 0.4721(5) 0.6426(6) 0.119(4) Uani 0.679(6) 1 d D U P A 1
H32A H 0.5491 0.4621 0.6741 0.178 Uiso 0.679(6) 1 calc R U P A 1
H32B H 0.7016 0.4617 0.6636 0.178 Uiso 0.679(6) 1 calc R U P A 1
H32C H 0.5969 0.4456 0.6019 0.178 Uiso 0.679(6) 1 calc R U P A 1
C32B C 0.680(2) 0.5219(13) 0.6882(11) 0.119(4) Uani 0.321(6) 1 d D . P A 2
H32D H 0.7112 0.5516 0.7248 0.178 Uiso 0.321(6) 1 calc R U P A 2
H32E H 0.7537 0.4968 0.6733 0.178 Uiso 0.321(6) 1 calc R U P A 2
H32F H 0.6155 0.4914 0.7041 0.178 Uiso 0.321(6) 1 calc R U P A 2

loop_
_atom_site_aniso_label
_atom_site_aniso_U_11
_atom_site_aniso_U_22
_atom_site_aniso_U_33
_atom_site_aniso_U_23
_atom_site_aniso_U_13
_atom_site_aniso_U_12
Y1 0.0287(2) 0.0363(2) 0.0329(2) -0.0062(2) 0.00294(15) -0.00650(18)
Si1 0.0476(7) 0.0391(7) 0.0346(6) -0.0037(6) -0.0013(5) -0.0100(6)
Si2 0.0480(7) 0.0506(8) 0.0289(6) 0.0023(6) -0.0014(5) -0.0103(6)
Si3 0.0313(7) 0.1154(13) 0.0336(7) -0.0006(8) 0.0023(5) 0.0112(7)
N1 0.0225(16) 0.0288(18) 0.0324(18) -0.0029(15) -0.0035(13) -0.0052(13)
C1 0.0188(19) 0.033(2) 0.030(2) -0.0027(19) -0.0037(16) 0.0039(16)
C2 0.038(2) 0.035(2) 0.029(2) -0.0070(19) -0.0063(17) -0.0016(19)
C3 0.044(2) 0.042(3) 0.045(3) -0.005(2) -0.010(2) -0.010(2)
C4 0.039(2) 0.030(3) 0.043(2) 0.002(2) -0.0048(19) -0.0122(18)
C5 0.059(3) 0.050(3) 0.046(3) -0.014(2) 0.004(2) 0.006(2)
C6 0.057(3) 0.047(3) 0.038(2) -0.007(2) -0.015(2) -0.004(2)
C7 0.062(3) 0.038(3) 0.060(3) 0.010(2) -0.014(2) -0.019(2)
C8 0.049(3) 0.056(3) 0.061(3) 0.002(3) 0.007(2) -0.027(2)
C9 0.029(2) 0.029(2) 0.027(2) 0.0023(18) 0.0016(16) -0.0102(17)
C10 0.026(2) 0.035(2) 0.031(2) 0.0026(19) 0.0026(16) 0.0001(18)
C11 0.045(3) 0.044(3) 0.036(2) -0.006(2) 0.008(2) 0.010(2)
C12 0.052(3) 0.056(3) 0.029(2) -0.009(2) -0.003(2) 0.011(2)
C13 0.038(2) 0.050(3) 0.033(2) -0.001(2) -0.0090(18) 0.008(2)
C14 0.026(2) 0.032(2) 0.031(2) 0.0017(18) -0.0030(16) -0.0022(17)
C15 0.035(2) 0.038(2) 0.040(2) 0.004(2) 0.0025(18) 0.0046(19)
C16 0.052(3) 0.047(3) 0.045(3) 0.006(2) 0.006(2) 0.011(2)
C17 0.037(2) 0.062(3) 0.074(3) 0.015(3) 0.009(2) 0.008(2)
C18 0.034(2) 0.036(2) 0.035(2) -0.005(2) -0.0063(18) 0.0073(19)
C19 0.038(2) 0.054(3) 0.053(3) -0.005(2) 0.007(2) 0.003(2)
C20 0.048(3) 0.051(3) 0.051(3) 0.007(2) -0.007(2) 0.015(2)
C21 0.040(2) 0.039(3) 0.043(2) -0.003(2) -0.0037(19) 0.001(2)
C22 0.086(4) 0.065(4) 0.064(3) -0.015(3) -0.028(3) -0.017(3)
C23 0.079(4) 0.053(3) 0.082(4) -0.023(3) 0.002(3) 0.007(3)
C24 0.121(5) 0.083(4) 0.056(3) 0.011(3) 0.004(3) -0.057(4)
C25 0.042(2) 0.045(3) 0.030(2) -0.003(2) 0.0002(18) -0.008(2)
C26 0.068(3) 0.049(3) 0.054(3) -0.002(2) 0.009(2) -0.009(2)
C27 0.067(3) 0.113(5) 0.051(3) 0.023(3) -0.007(2) 0.016(3)
C28 0.105(4) 0.061(3) 0.034(3) -0.002(3) 0.000(3) -0.014(3)
C29 0.044(3) 0.088(4) 0.062(3) -0.011(3) 0.011(2) -0.007(3)
C30 0.056(3) 0.189(7) 0.050(3) -0.020(4) 0.021(3) 0.008(4)
C31A 0.043(5) 0.167(11) 0.073(6) -0.030(6) -0.006(4) -0.007(5)
C31B 0.043(5) 0.167(11) 0.073(6) -0.030(6) -0.006(4) -0.007(5)
C32A 0.088(7) 0.113(9) 0.157(10) 0.037(7) 0.021(6) 0.042(6)
C32B 0.088(7) 0.113(9) 0.157(10) 0.037(7) 0.021(6) 0.042(6)

loop_
_atom_type_symbol
_atom_type_description
_atom_type_scat_dispersion_real
_atom_type_scat_dispersion_imag
_atom_type_scat_source
C C 0.0033 0.0016 'International Tables Vol C Tables 4.2.6.8 and 6.1.1.4'
H H 0.0000 0.0000 'International Tables Vol C Tables 4.2.6.8 and 6.1.1.4'
N N 0.0061 0.0033 'International Tables Vol C Tables 4.2.6.8 and 6.1.1.4'
Si Si 0.0817 0.0704 'International Tables Vol C Tables 4.2.6.8 and 6.1.1.4'
Y Y -2.7962 3.5667 'International Tables Vol C Tables 4.2.6.8 and 6.1.1.4'

loop_
_geom_angle_atom_site_label_1
_geom_angle_atom_site_label_2
_geom_angle_atom_site_label_3
_geom_angle
_geom_angle_site_symmetry_1
_geom_angle_site_symmetry_3
_geom_angle_publ_flag
C21 Y1 C1 110.96(13) . . ?
C21 Y1 C25 113.09(13) . . ?
C25 Y1 C1 107.90(12) . . ?
C29 Y1 C1 110.64(15) . . ?
C29 Y1 C21 110.32(15) . . ?
C29 Y1 C25 103.69(15) . . ?
C21 Si1 C22 115.1(2) . . ?
C21 Si1 C23 109.9(2) . . ?
C21 Si1 C24 110.2(2) . . ?
C22 Si1 C24 107.6(2) . . ?
C23 Si1 C22 107.4(2) . . ?
C23 Si1 C24 106.3(3) . . ?
C25 Si2 C26 109.68(19) . . ?
C25 Si2 C27 115.4(2) . . ?
C25 Si2 C28 112.4(2) . . ?
C26 Si2 C27 105.6(2) . . ?
C28 Si2 C26 110.0(2) . . ?
C28 Si2 C27 103.3(2) . . ?
C29 Si3 C30 118.9(2) . . ?
C29 Si3 C31B 100.9(6) . . ?
C29 Si3 C32A 101.9(3) . . ?
C30 Si3 C31B 99.4(6) . . ?
C30 Si3 C32A 98.4(4) . . ?
C31A Si3 C29 119.3(3) . . ?
C31A Si3 C30 112.4(3) . . ?
C31A Si3 C32A 100.4(5) . . ?
C32B Si3 C29 116.7(7) . . ?
C32B Si3 C30 118.1(7) . . ?
C32B Si3 C31B 94.9(11) . . ?
C1 N1 C4 116.7(3) . . ?
C1 N1 C9 122.1(3) . . ?
C9 N1 C4 121.2(3) . . ?
N1 C1 Y1 134.1(3) . . ?
N1 C1 C2 108.2(3) . . ?
C2 C1 Y1 117.4(2) . . ?
C1 C2 C3 104.5(3) . . ?
C1 C2 C5 108.5(3) . . ?
C1 C2 C6 109.9(3) . . ?
C3 C2 C5 112.9(3) . . ?
C6 C2 C3 112.2(3) . . ?
C6 C2 C5 108.6(3) . . ?
C2 C3 H3A 110.3 . . ?
C2 C3 H3B 110.3 . . ?
C2 C3 C4 107.0(3) . . ?
H3A C3 H3B 108.6 . . ?
C4 C3 H3A 110.3 . . ?
C4 C3 H3B 110.3 . . ?
C3 C4 N1 99.3(3) . . ?
C7 C4 N1 110.8(3) . . ?
C7 C4 C3 112.1(3) . . ?
C8 C4 N1 111.4(3) . . ?
C8 C4 C3 113.1(3) . . ?
C8 C4 C7 109.8(4) . . ?
C2 C5 H5A 109.5 . . ?
C2 C5 H5B 109.5 . . ?
C2 C5 H5C 109.5 . . ?
H5A C5 H5B 109.5 . . ?
H5A C5 H5C 109.5 . . ?
H5B C5 H5C 109.5 . . ?
C2 C6 H6A 109.5 . . ?
C2 C6 H6B 109.5 . . ?
C2 C6 H6C 109.5 . . ?
H6A C6 H6B 109.5 . . ?
H6A C6 H6C 109.5 . . ?
H6B C6 H6C 109.5 . . ?
C4 C7 H7A 109.5 . . ?
C4 C7 H7B 109.5 . . ?
C4 C7 H7C 109.5 . . ?
H7A C7 H7B 109.5 . . ?
H7A C7 H7C 109.5 . . ?
H7B C7 H7C 109.5 . . ?
C4 C8 H8A 109.5 . . ?
C4 C8 H8B 109.5 . . ?
C4 C8 H8C 109.5 . . ?
H8A C8 H8B 109.5 . . ?
H8A C8 H8C 109.5 . . ?
H8B C8 H8C 109.5 . . ?
C10 C9 N1 119.5(3) . . ?
C10 C9 C14 122.2(3) . . ?
C14 C9 N1 118.2(3) . . ?
C9 C10 C15 124.5(3) . . ?
C11 C10 C9 117.3(3) . . ?
C11 C10 C15 118.1(3) . . ?
C10 C11 H11 119.1 . . ?
C12 C11 C10 121.9(4) . . ?
C12 C11 H11 119.1 . . ?
C11 C12 H12 120.1 . . ?
C11 C12 C13 119.8(4) . . ?
C13 C12 H12 120.1 . . ?
C12 C13 H13 118.9 . . ?
C12 C13 C14 122.3(3) . . ?
C14 C13 H13 118.9 . . ?
C9 C14 C18 124.6(3) . . ?
C13 C14 C9 116.5(3) . . ?
C13 C14 C18 118.7(3) . . ?
C10 C15 H15 108.5 . . ?
C10 C15 C16 109.5(3) . . ?
C10 C15 C17 112.5(3) . . ?
C16 C15 H15 108.5 . . ?
C16 C15 C17 109.2(3) . . ?
C17 C15 H15 108.5 . . ?
C15 C16 H16A 109.5 . . ?
C15 C16 H16B 109.5 . . ?
C15 C16 H16C 109.5 . . ?
H16A C16 H16B 109.5 . . ?
H16A C16 H16C 109.5 . . ?
H16B C16 H16C 109.5 . . ?
C15 C17 H17A 109.5 . . ?
C15 C17 H17B 109.5 . . ?
C15 C17 H17C 109.5 . . ?
H17A C17 H17B 109.5 . . ?
H17A C17 H17C 109.5 . . ?
H17B C17 H17C 109.5 . . ?
C14 C18 H18 107.7 . . ?
C14 C18 C19 110.9(3) . . ?
C14 C18 C20 112.2(3) . . ?
C19 C18 H18 107.7 . . ?
C19 C18 C20 110.4(3) . . ?
C20 C18 H18 107.7 . . ?
C18 C19 H19A 109.5 . . ?
C18 C19 H19B 109.5 . . ?
C18 C19 H19C 109.5 . . ?
H19A C19 H19B 109.5 . . ?
H19A C19 H19C 109.5 . . ?
H19B C19 H19C 109.5 . . ?
C18 C20 H20A 109.5 . . ?
C18 C20 H20B 109.5 . . ?
C18 C20 H20C 109.5 . . ?
H20A C20 H20B 109.5 . . ?
H20A C20 H20C 109.5 . . ?
H20B C20 H20C 109.5 . . ?
Y1 C21 H21A 105.7 . . ?
Y1 C21 H21B 105.7 . . ?
Si1 C21 Y1 126.62(19) . . ?
Si1 C21 H21A 105.7 . . ?
Si1 C21 H21B 105.7 . . ?
H21A C21 H21B 106.1 . . ?
Si1 C22 H22A 109.5 . . ?
Si1 C22 H22B 109.5 . . ?
Si1 C22 H22C 109.5 . . ?
H22A C22 H22B 109.5 . . ?
H22A C22 H22C 109.5 . . ?
H22B C22 H22C 109.5 . . ?
Si1 C23 H23A 109.5 . . ?
Si1 C23 H23B 109.5 . . ?
Si1 C23 H23C 109.5 . . ?
H23A C23 H23B 109.5 . . ?
H23A C23 H23C 109.5 . . ?
H23B C23 H23C 109.5 . . ?
Si1 C24 H24A 109.5 . . ?
Si1 C24 H24B 109.5 . . ?
Si1 C24 H24C 109.5 . . ?
H24A C24 H24B 109.5 . . ?
H24A C24 H24C 109.5 . . ?
H24B C24 H24C 109.5 . . ?
Y1 C25 H25A 105.8 . . ?
Y1 C25 H25B 105.8 . . ?
Si2 C25 Y1 126.2(2) . . ?
Si2 C25 H25A 105.8 . . ?
Si2 C25 H25B 105.8 . . ?
H25A C25 H25B 106.2 . . ?
Si2 C26 H26A 109.5 . . ?
Si2 C26 H26B 109.5 . . ?
Si2 C26 H26C 109.5 . . ?
H26A C26 H26B 109.5 . . ?
H26A C26 H26C 109.5 . . ?
H26B C26 H26C 109.5 . . ?
Si2 C27 H27A 109.5 . . ?
Si2 C27 H27B 109.5 . . ?
Si2 C27 H27C 109.5 . . ?
H27A C27 H27B 109.5 . . ?
H27A C27 H27C 109.5 . . ?
H27B C27 H27C 109.5 . . ?
Si2 C28 H28A 109.5 . . ?
Si2 C28 H28B 109.5 . . ?
Si2 C28 H28C 109.5 . . ?
H28A C28 H28B 109.5 . . ?
H28A C28 H28C 109.5 . . ?
H28B C28 H28C 109.5 . . ?
Y1 C29 H29A 103.5 . . ?
Y1 C29 H29B 103.5 . . ?
Si3 C29 Y1 134.6(2) . . ?
Si3 C29 H29A 103.5 . . ?
Si3 C29 H29B 103.5 . . ?
H29A C29 H29B 105.3 . . ?
Si3 C30 H30A 109.5 . . ?
Si3 C30 H30B 109.5 . . ?
Si3 C30 H30C 109.5 . . ?
H30A C30 H30B 109.5 . . ?
H30A C30 H30C 109.5 . . ?
H30B C30 H30C 109.5 . . ?
Si3 C31A H31A 109.5 . . ?
Si3 C31A H31B 109.5 . . ?
Si3 C31A H31C 109.5 . . ?
H31A C31A H31B 109.5 . . ?
H31A C31A H31C 109.5 . . ?
H31B C31A H31C 109.5 . . ?
Si3 C31B H31D 109.5 . . ?
Si3 C31B H31E 109.5 . . ?
Si3 C31B H31F 109.5 . . ?
H31D C31B H31E 109.5 . . ?
H31D C31B H31F 109.5 . . ?
H31E C31B H31F 109.5 . . ?
Si3 C32A H32A 109.5 . . ?
Si3 C32A H32B 109.5 . . ?
Si3 C32A H32C 109.5 . . ?
H32A C32A H32B 109.5 . . ?
H32A C32A H32C 109.5 . . ?
H32B C32A H32C 109.5 . . ?
Si3 C32B H32D 109.5 . . ?
Si3 C32B H32E 109.5 . . ?
Si3 C32B H32F 109.5 . . ?
H32D C32B H32E 109.5 . . ?
H32D C32B H32F 109.5 . . ?
H32E C32B H32F 109.5 . . ?

loop_
_geom_bond_atom_site_label_1
_geom_bond_atom_site_label_2
_geom_bond_distance
_geom_bond_site_symmetry_2
_geom_bond_publ_flag
Y1 C1 2.579(4) . ?
Y1 C21 2.364(4) . ?
Y1 C25 2.382(4) . ?
Y1 C29 2.354(5) . ?
Si1 C21 1.825(4) . ?
Si1 C22 1.869(4) . ?
Si1 C23 1.857(5) . ?
Si1 C24 1.869(5) . ?
Si2 C25 1.843(4) . ?
Si2 C26 1.856(4) . ?
Si2 C27 1.893(4) . ?
Si2 C28 1.845(5) . ?
Si3 C29 1.788(4) . ?
Si3 C30 1.824(5) . ?
Si3 C31A 1.779(7) . ?
Si3 C31B 1.982(14) . ?
Si3 C32A 2.003(9) . ?
Si3 C32B 1.783(14) . ?
N1 C1 1.297(4) . ?
N1 C4 1.537(4) . ?
N1 C9 1.466(4) . ?
C1 C2 1.516(5) . ?
C2 C3 1.527(5) . ?
C2 C5 1.529(5) . ?
C2 C6 1.527(5) . ?
C3 H3A 0.9700 . ?
C3 H3B 0.9700 . ?
C3 C4 1.533(5) . ?
C4 C7 1.517(5) . ?
C4 C8 1.516(6) . ?
C5 H5A 0.9600 . ?
C5 H5B 0.9600 . ?
C5 H5C 0.9600 . ?
C6 H6A 0.9600 . ?
C6 H6B 0.9600 . ?
C6 H6C 0.9600 . ?
C7 H7A 0.9600 . ?
C7 H7B 0.9600 . ?
C7 H7C 0.9600 . ?
C8 H8A 0.9600 . ?
C8 H8B 0.9600 . ?
C8 H8C 0.9600 . ?
C9 C10 1.394(5) . ?
C9 C14 1.420(5) . ?
C10 C11 1.391(5) . ?
C10 C15 1.513(5) . ?
C11 H11 0.9300 . ?
C11 C12 1.366(5) . ?
C12 H12 0.9300 . ?
C12 C13 1.374(5) . ?
C13 H13 0.9300 . ?
C13 C14 1.384(5) . ?
C14 C18 1.507(5) . ?
C15 H15 0.9800 . ?
C15 C16 1.527(5) . ?
C15 C17 1.538(5) . ?
C16 H16A 0.9600 . ?
C16 H16B 0.9600 . ?
C16 H16C 0.9600 . ?
C17 H17A 0.9600 . ?
C17 H17B 0.9600 . ?
C17 H17C 0.9600 . ?
C18 H18 0.9800 . ?
C18 C19 1.534(5) . ?
C18 C20 1.539(5) . ?
C19 H19A 0.9600 . ?
C19 H19B 0.9600 . ?
C19 H19C 0.9600 . ?
C20 H20A 0.9600 . ?
C20 H20B 0.9600 . ?
C20 H20C 0.9600 . ?
C21 H21A 0.9700 . ?
C21 H21B 0.9700 . ?
C22 H22A 0.9600 . ?
C22 H22B 0.9600 . ?
C22 H22C 0.9600 . ?
C23 H23A 0.9600 . ?
C23 H23B 0.9600 . ?
C23 H23C 0.9600 . ?
C24 H24A 0.9600 . ?
C24 H24B 0.9600 . ?
C24 H24C 0.9600 . ?
C25 H25A 0.9700 . ?
C25 H25B 0.9700 . ?
C26 H26A 0.9600 . ?
C26 H26B 0.9600 . ?
C26 H26C 0.9600 . ?
C27 H27A 0.9600 . ?
C27 H27B 0.9600 . ?
C27 H27C 0.9600 . ?
C28 H28A 0.9600 . ?
C28 H28B 0.9600 . ?
C28 H28C 0.9600 . ?
C29 H29A 0.9700 . ?
C29 H29B 0.9700 . ?
C30 H30A 0.9600 . ?
C30 H30B 0.9600 . ?
C30 H30C 0.9600 . ?
C31A H31A 0.9600 . ?
C31A H31B 0.9600 . ?
C31A H31C 0.9600 . ?
C31B H31D 0.9600 . ?
C31B H31E 0.9600 . ?
C31B H31F 0.9600 . ?
C32A H32A 0.9600 . ?
C32A H32B 0.9600 . ?
C32A H32C 0.9600 . ?
C32B H32D 0.9600 . ?
C32B H32E 0.9600 . ?
C32B H32F 0.9600 . ?

loop_
_geom_torsion_atom_site_label_1
_geom_torsion_atom_site_label_2
_geom_torsion_atom_site_label_3
_geom_torsion_atom_site_label_4
_geom_torsion
_geom_torsion_site_symmetry_1
_geom_torsion_site_symmetry_2
_geom_torsion_site_symmetry_3
_geom_torsion_site_symmetry_4
_geom_torsion_publ_flag
Y1 C1 C2 C3 -160.6(2) . . . . ?
Y1 C1 C2 C5 78.8(3) . . . . ?
Y1 C1 C2 C6 -39.9(4) . . . . ?
N1 C1 C2 C3 13.9(4) . . . . ?
N1 C1 C2 C5 -106.7(4) . . . . ?
N1 C1 C2 C6 134.6(3) . . . . ?
N1 C9 C10 C11 178.4(3) . . . . ?
N1 C9 C10 C15 -4.7(5) . . . . ?
N1 C9 C14 C13 -178.6(3) . . . . ?
N1 C9 C14 C18 6.1(5) . . . . ?
C1 N1 C4 C3 -11.3(4) . . . . ?
C1 N1 C4 C7 106.8(4) . . . . ?
C1 N1 C4 C8 -130.7(3) . . . . ?
C1 N1 C9 C10 88.4(4) . . . . ?
C1 N1 C9 C14 -90.5(4) . . . . ?
C1 C2 C3 C4 -20.8(4) . . . . ?
C2 C3 C4 N1 18.9(4) . . . . ?
C2 C3 C4 C7 -98.1(4) . . . . ?
C2 C3 C4 C8 137.1(3) . . . . ?
C4 N1 C1 Y1 171.6(2) . . . . ?
C4 N1 C1 C2 -1.5(4) . . . . ?
C4 N1 C9 C10 -91.5(4) . . . . ?
C4 N1 C9 C14 89.6(4) . . . . ?
C5 C2 C3 C4 96.9(4) . . . . ?
C6 C2 C3 C4 -140.0(3) . . . . ?
C9 N1 C1 Y1 -8.3(5) . . . . ?
C9 N1 C1 C2 178.6(3) . . . . ?
C9 N1 C4 C3 168.6(3) . . . . ?
C9 N1 C4 C7 -73.3(4) . . . . ?
C9 N1 C4 C8 49.2(4) . . . . ?
C9 C10 C11 C12 1.2(6) . . . . ?
C9 C10 C15 C16 -110.7(4) . . . . ?
C9 C10 C15 C17 127.7(4) . . . . ?
C9 C14 C18 C19 104.6(4) . . . . ?
C9 C14 C18 C20 -131.3(4) . . . . ?
C10 C9 C14 C13 2.6(5) . . . . ?
C10 C9 C14 C18 -172.7(3) . . . . ?
C10 C11 C12 C13 0.4(6) . . . . ?
C11 C10 C15 C16 66.1(4) . . . . ?
C11 C10 C15 C17 -55.5(5) . . . . ?
C11 C12 C13 C14 -0.6(6) . . . . ?
C12 C13 C14 C9 -0.8(6) . . . . ?
C12 C13 C14 C18 174.8(4) . . . . ?
C13 C14 C18 C19 -70.6(4) . . . . ?
C13 C14 C18 C20 53.4(5) . . . . ?
C14 C9 C10 C11 -2.8(5) . . . . ?
C14 C9 C10 C15 174.1(3) . . . . ?
C15 C10 C11 C12 -175.8(4) . . . . ?
C22 Si1 C21 Y1 -170.2(2) . . . . ?
C23 Si1 C21 Y1 68.4(3) . . . . ?
C24 Si1 C21 Y1 -48.4(3) . . . . ?
C26 Si2 C25 Y1 -70.6(3) . . . . ?
C27 Si2 C25 Y1 170.2(2) . . . . ?
C28 Si2 C25 Y1 52.1(3) . . . . ?
C30 Si3 C29 Y1 -175.2(4) . . . . ?
C31A Si3 C29 Y1 -31.1(6) . . . . ?
C31B Si3 C29 Y1 -68.0(7) . . . . ?
C32A Si3 C29 Y1 78.2(5) . . . . ?
C32B Si3 C29 Y1 33.2(12) . . . . ?
